data_2237544
loop_
_publ_author_name
'Geiger, David K.'
'Parsons, Dylan E.'

_publ_section_title
;
 3,4-Diaminobenzonitrile
;
_journal_coeditor_code QK2053
_journal_issue 3
_journal_name_full 'Acta Crystallographica Section E'
_journal_page_first o452
_journal_paper_doi 10.1107/S1600536813005151
_journal_volume 69
_journal_year 2013
_chemical_formula_iupac 'C7 H7 N3'
_chemical_formula_moiety 'C7 H7 N3'
_chemical_formula_sum 'C7 H7 N3'
_chemical_formula_weight 133.16
_chemical_name_common 3,4-Diaminobenzonitrile
_chemical_name_systematic
;
3,4-Diaminobenzonitrile
;
_space_group_IT_number 14
_symmetry_cell_setting monoclinic
_symmetry_space_group_name_Hall '-P 2ybc'
_symmetry_space_group_name_H-M 'P 1 21/c 1'
_atom_sites_solution_hydrogens geom
_atom_sites_solution_primary direct
_atom_sites_solution_secondary difmap
_cell_angle_alpha 90.00
_cell_angle_beta 116.213(12)
_cell_angle_gamma 90.00
_cell_formula_units_Z 4
_cell_length_a 8.858(3)
_cell_length_b 10.536(4)
_cell_length_c 8.160(3)
_cell_measurement_reflns_used 516
_cell_measurement_temperature 200(2)
_cell_measurement_theta_max 21.2069
_cell_measurement_theta_min 2.5592
_cell_volume 683.2(4)
_computing_cell_refinement 'SAINT (Bruker, 2010)'
_computing_data_collection 'APEX2 (Bruker, 2010)'
_computing_data_reduction 'SAINT (Bruker, 2010)'
_computing_molecular_graphics 'XSHELL (Bruker, 2010) and Mercury (Macrae <i>et al.</i>, 2008)'
_computing_publication_material 'publCIF (Westrip, 2010)'
_computing_structure_refinement 'SHELXL97 (Sheldrick, 2008)'
_computing_structure_solution 'SHELXS97 (Sheldrick, 2008)'
_diffrn_ambient_temperature 200(2)
_diffrn_detector_area_resol_mean 8.33
_diffrn_measured_fraction_theta_full 0.962
_diffrn_measured_fraction_theta_max 0.962
_diffrn_measurement_device_type 'Bruker SMART X2S CCD'
_diffrn_measurement_method '\w scans'
_diffrn_radiation_monochromator graphite
_diffrn_radiation_source 'fine-focus sealed tube'
_diffrn_radiation_type MoK\a
_diffrn_radiation_wavelength 0.71073
_diffrn_reflns_av_R_equivalents 0.0394
_diffrn_reflns_av_sigmaI/netI 0.0877
_diffrn_reflns_limit_h_max 10
_diffrn_reflns_limit_h_min -10
_diffrn_reflns_limit_k_max 11
_diffrn_reflns_limit_k_min -12
_diffrn_reflns_limit_l_max 9
_diffrn_reflns_limit_l_min -5
_diffrn_reflns_number 2149
_diffrn_reflns_theta_full 25.24
_diffrn_reflns_theta_max 25.24
_diffrn_reflns_theta_min 3.21
_exptl_absorpt_coefficient_mu 0.084
_exptl_absorpt_correction_T_max 0.99
_exptl_absorpt_correction_T_min 0.85
_exptl_absorpt_correction_type multi-scan
_exptl_absorpt_process_details '(SADABS; Bruker, 2010)'
_exptl_crystal_colour colourless
_exptl_crystal_density_diffrn 1.294
_exptl_crystal_density_method 'not measured'
_exptl_crystal_description prism
_exptl_crystal_F_000 280
_exptl_crystal_size_max 0.50
_exptl_crystal_size_mid 0.20
_exptl_crystal_size_min 0.10
_refine_diff_density_max 0.175
_refine_diff_density_min -0.192
_refine_ls_extinction_method none
_refine_ls_goodness_of_fit_ref 0.956
_refine_ls_hydrogen_treatment mixed
_refine_ls_matrix_type full
_refine_ls_number_parameters 107
_refine_ls_number_reflns 1188
_refine_ls_number_restraints 0
_refine_ls_restrained_S_all 0.956
_refine_ls_R_factor_all 0.1103
_refine_ls_R_factor_gt 0.0522
_refine_ls_shift/su_max 0.000
_refine_ls_shift/su_mean 0.000
_refine_ls_structure_factor_coef Fsqd
_refine_ls_weighting_details 'calc w=1/[\s^2^(Fo^2^)+(0.0526P)^2^+0.0000P] where P=(Fo^2^+2Fc^2^)/3'
_refine_ls_weighting_scheme calc
_refine_ls_wR_factor_gt 0.1061
_refine_ls_wR_factor_ref 0.1278
_reflns_number_gt 662
_reflns_number_total 1188
_reflns_threshold_expression I>2sigma(I)
_cod_data_source_file qk2053.cif
_cod_data_source_block I
_cod_original_sg_symbol_H-M 'P 21/c'
_cod_database_code 2237544
_cod_database_fobs_code 2237544

loop_
_symmetry_equiv_pos_as_xyz
'x, y, z'
'-x, y+1/2, -z+1/2'
'-x, -y, -z'
'x, -y-1/2, z-1/2'

loop_
_atom_site_type_symbol
_atom_site_label
_atom_site_fract_x
_atom_site_fract_y
_atom_site_fract_z
_atom_site_U_iso_or_equiv
_atom_site_adp_type
_atom_site_calc_flag
_atom_site_refinement_flags
_atom_site_occupancy
_atom_site_symmetry_multiplicity
N N1 1.0289(3) 0.4587(3) 0.7729(3) 0.0317(7) Uani d . 1 1
H H1A 1.025(3) 0.538(3) 0.809(4) 0.053(10) Uiso d . 1 1
H H1B 1.135(4) 0.433(3) 0.798(4) 0.063(11) Uiso d . 1 1
N N3 0.3764(3) 0.3161(2) -0.0415(3) 0.0495(8) Uani d . 1 1
N N2 1.0370(3) 0.2330(2) 0.5881(3) 0.0327(7) Uani d . 1 1
H H2A 1.044(3) 0.180(3) 0.507(4) 0.035(8) Uiso d . 1 1
H H2B 1.142(4) 0.264(3) 0.670(4) 0.068(11) Uiso d . 1 1
C C1 0.8972(3) 0.4302(2) 0.6030(3) 0.0259(7) Uani d . 1 1
C C2 0.9008(3) 0.3168(2) 0.5098(3) 0.0253(7) Uani d . 1 1
C C3 0.7650(3) 0.2879(2) 0.3464(3) 0.0276(7) Uani d . 1 1
H H3 0.7664 0.2122 0.2838 0.033 Uiso calc R 1 1
C C4 0.6251(3) 0.3686(3) 0.2712(3) 0.0298(7) Uani d . 1 1
C C7 0.4877(3) 0.3387(3) 0.0985(4) 0.0366(8) Uani d . 1 1
C C5 0.6212(3) 0.4783(3) 0.3641(3) 0.0323(8) Uani d . 1 1
H H5 0.5262 0.5329 0.3150 0.039 Uiso calc R 1 1
C C6 0.7562(3) 0.5071(3) 0.5275(3) 0.0305(7) Uani d . 1 1
H H6 0.7525 0.5820 0.5905 0.037 Uiso calc R 1 1

loop_
_atom_site_aniso_label
_atom_site_aniso_U_11
_atom_site_aniso_U_22
_atom_site_aniso_U_33
_atom_site_aniso_U_12
_atom_site_aniso_U_13
_atom_site_aniso_U_23
N1 0.0325(16) 0.0300(17) 0.0274(13) -0.0019(12) 0.0086(13) -0.0039(12)
N3 0.0410(15) 0.0481(18) 0.0418(15) -0.0042(13) 0.0022(14) 0.0047(13)
N2 0.0311(14) 0.0309(15) 0.0300(13) 0.0049(12) 0.0080(12) -0.0032(12)
C1 0.0271(15) 0.0256(16) 0.0251(14) -0.0025(12) 0.0115(13) 0.0030(12)
C2 0.0233(14) 0.0259(16) 0.0268(14) -0.0006(12) 0.0111(13) 0.0047(13)
C3 0.0278(14) 0.0264(17) 0.0258(14) -0.0028(12) 0.0092(13) 0.0008(12)
C4 0.0237(14) 0.0338(18) 0.0277(15) -0.0037(13) 0.0074(13) 0.0011(13)
C7 0.0305(16) 0.036(2) 0.0387(17) 0.0015(13) 0.0108(16) 0.0062(14)
C5 0.0272(15) 0.0324(19) 0.0366(16) 0.0020(13) 0.0134(14) 0.0036(13)
C6 0.0345(16) 0.0252(16) 0.0327(16) 0.0016(13) 0.0156(14) -0.0015(12)

loop_
_atom_type_symbol
_atom_type_description
_atom_type_scat_dispersion_real
_atom_type_scat_dispersion_imag
_atom_type_scat_source
C C 0.0033 0.0016 'International Tables Vol C Tables 4.2.6.8 and 6.1.1.4'
H H 0.0000 0.0000 'International Tables Vol C Tables 4.2.6.8 and 6.1.1.4'
N N 0.0061 0.0033 'International Tables Vol C Tables 4.2.6.8 and 6.1.1.4'

loop_
_geom_angle_atom_site_label_1
_geom_angle_atom_site_label_2
_geom_angle_atom_site_label_3
_geom_angle
C1 N1 H1A 113.1(17)
C1 N1 H1B 119(2)
H1A N1 H1B 113(3)
C2 N2 H2A 112.9(16)
C2 N2 H2B 119(2)
H2A N2 H2B 112(2)
C6 C1 N1 120.7(3)
C6 C1 C2 118.8(2)
N1 C1 C2 120.4(2)
C3 C2 N2 120.6(2)
C3 C2 C1 119.1(2)
N2 C2 C1 120.2(2)
C2 C3 C4 121.0(2)
C2 C3 H3 119.5
C4 C3 H3 119.5
C5 C4 C3 119.7(2)
C5 C4 C7 120.2(2)
C3 C4 C7 120.0(2)
N3 C7 C4 179.2(3)
C6 C5 C4 119.4(2)
C6 C5 H5 120.3
C4 C5 H5 120.3
C5 C6 C1 122.0(3)
C5 C6 H6 119.0
C1 C6 H6 119.0

loop_
_geom_bond_atom_site_label_1
_geom_bond_atom_site_label_2
_geom_bond_distance
N1 C1 1.395(3)
N1 H1A 0.89(3)
N1 H1B 0.91(3)
N3 C7 1.157(3)
N2 C2 1.401(3)
N2 H2A 0.90(3)
N2 H2B 0.93(3)
C1 C6 1.384(3)
C1 C2 1.424(3)
C2 C3 1.379(3)
C3 C4 1.401(3)
C3 H3 0.9500
C4 C5 1.392(4)
C4 C7 1.432(3)
C5 C6 1.375(3)
C5 H5 0.9500
C6 H6 0.9500

loop_
_geom_hbond_atom_site_label_D
_geom_hbond_atom_site_label_H
_geom_hbond_atom_site_label_A
_geom_hbond_site_symmetry_A
_geom_hbond_distance_DH
_geom_hbond_distance_HA
_geom_hbond_distance_DA
_geom_hbond_angle_DHA
N1 H1A N2 2_756 0.89(3) 2.37(3) 3.251(4) 168(3)
N1 H1B N3 1_656 0.91(3) 2.31(3) 3.147(4) 154(3)
N2 H2A N1 4_565 0.90(3) 2.36(3) 3.246(4) 173(2)
N2 H2B N3 1_656 0.93(3) 2.42(3) 3.303(4) 159(3)

loop_
_cod_related_entry_id
_cod_related_entry_database
_cod_related_entry_code
1 ChemSpider 644346
